data_7036683
loop_
_publ_author_name
'Liu, Yan-Qing'
'Ren, Guo-Jian'
'Zhang, Ying-Hui'
'Xu, Jian'
'Bu, Xian-He'

_publ_section_title
;
 Constructing novel Cd(ii) metal-organic frameworks based on different
 highly connected secondary building units via alteration of reaction
 conditions.
;
_journal_issue 47
_journal_name_full 'Dalton transactions (Cambridge, England : 2003)'
_journal_page_first 20361
_journal_page_last 20366
_journal_paper_doi 10.1039/c5dt02987b
_journal_volume 44
_journal_year 2015
_chemical_formula_sum 'C115 H132 Cd9 N76 O21'
_chemical_formula_weight 3926.56
_space_group_crystal_system monoclinic
_space_group_IT_number 12
_space_group_name_Hall '-C 2y'
_space_group_name_H-M_alt 'C 1 2/m 1'
_symmetry_space_group_name_Hall '-C 2y'
_symmetry_space_group_name_H-M 'C 1 2/m 1'
_atom_sites_solution_hydrogens geom
_audit_creation_method SHELXL-2014/7
_audit_update_record
;
2015-09-21 deposited with the CCDC.
2015-09-29 downloaded from the CCDC.
;
_cell_angle_alpha 90
_cell_angle_beta 103.60(3)
_cell_angle_gamma 90
_cell_formula_units_Z 2
_cell_length_a 39.073(8)
_cell_length_b 19.229(4)
_cell_length_c 13.798(3)
_cell_measurement_reflns_used 273
_cell_measurement_temperature 293(2)
_cell_measurement_theta_max 26.2
_cell_measurement_theta_min 4.3
_cell_volume 10076(4)
_computing_cell_refinement CrystalClear
_computing_data_collection 'CrystalClear (Rigaku/MSC Inc., 2005)'
_computing_data_reduction CrystalClear
_computing_molecular_graphics 'Bruker SHELXTL'
_computing_publication_material 'Bruker SHELXTL'
_computing_structure_refinement 'SHELXL-2014/7 (Sheldrick, 2014)'
_computing_structure_solution 'SHELXS-97 (Sheldrick, 1990)'
_diffrn_ambient_temperature 293(2)
_diffrn_measured_fraction_theta_full 0.997
_diffrn_measured_fraction_theta_max 0.997
_diffrn_measurement_device_type SCX-MINI
_diffrn_radiation_type MoK\a
_diffrn_radiation_wavelength 0.71073
_diffrn_reflns_av_R_equivalents 0.1025
_diffrn_reflns_av_unetI/netI 0.0826
_diffrn_reflns_laue_measured_fraction_full 0.997
_diffrn_reflns_laue_measured_fraction_max 0.997
_diffrn_reflns_limit_h_max 46
_diffrn_reflns_limit_h_min -46
_diffrn_reflns_limit_k_max 22
_diffrn_reflns_limit_k_min -22
_diffrn_reflns_limit_l_max 16
_diffrn_reflns_limit_l_min -16
_diffrn_reflns_number 43831
_diffrn_reflns_point_group_measured_fraction_full 0.997
_diffrn_reflns_point_group_measured_fraction_max 0.997
_diffrn_reflns_theta_full 25.047
_diffrn_reflns_theta_max 25.047
_diffrn_reflns_theta_min 3.141
_exptl_absorpt_coefficient_mu 0.996
_exptl_crystal_colour colourless
_exptl_crystal_density_diffrn 1.294
_exptl_crystal_description block
_exptl_crystal_F_000 3908
_exptl_crystal_size_max 0.3
_exptl_crystal_size_mid 0.2
_exptl_crystal_size_min 0.1
_platon_squeeze_details
;
The total potential solvent accessible void is 5569 eA3, indicating more
solvent molecules can reside in the crystal structure. Based on the TG
and elemental analysis, two DMF molecules and one dimethylamine cation 
were included in the final molecules.
;
_refine_diff_density_max 1.896
_refine_diff_density_min -0.855
_refine_diff_density_rms 0.130
_refine_ls_extinction_method none
_refine_ls_goodness_of_fit_ref 1.020
_refine_ls_hydrogen_treatment constr
_refine_ls_matrix_type full
_refine_ls_number_parameters 438
_refine_ls_number_reflns 9205
_refine_ls_number_restraints 350
_refine_ls_restrained_S_all 1.055
_refine_ls_R_factor_all 0.0903
_refine_ls_R_factor_gt 0.0592
_refine_ls_shift/su_max 0.000
_refine_ls_shift/su_mean 0.000
_refine_ls_structure_factor_coef Fsqd
_refine_ls_weighting_details 'w=1/[\s^2^(Fo^2^)+(0.0759P)^2^+30.2968P] where P=(Fo^2^+2Fc^2^)/3'
_refine_ls_weighting_scheme calc
_refine_ls_wR_factor_gt 0.1413
_refine_ls_wR_factor_ref 0.1531
_reflns_Friedel_coverage 0.000
_reflns_number_gt 6762
_reflns_number_total 9205
_reflns_threshold_expression 'I > 2\s(I)'
_cod_data_source_file c5dt02987b2.cif
_cod_data_source_block 3
_cod_depositor_comments 'Adding full bibliography for 7036681--7036683.cif.'
_cod_database_code 7036683
_audit_block_doi 10.5517/cc1j4p3g
_shelx_shelxl_version_number 2014/7
_shelx_space_group_comment
;
The symmetry employed for this shelxl refinement is uniquely defined
by the following loop, which should always be used as a source of
symmetry information in preference to the above space-group names.
They are only intended as comments.
;

loop_
_space_group_symop_operation_xyz
'x, y, z'
'-x, y, -z'
'x+1/2, y+1/2, z'
'-x+1/2, y+1/2, -z'
'-x, -y, -z'
'x, -y, z'
'-x+1/2, -y+1/2, -z'
'x+1/2, -y+1/2, z'

loop_
_atom_site_label
_atom_site_type_symbol
_atom_site_fract_x
_atom_site_fract_y
_atom_site_fract_z
_atom_site_U_iso_or_equiv
_atom_site_adp_type
_atom_site_occupancy
_atom_site_site_symmetry_order
_atom_site_calc_flag
_atom_site_refinement_flags_posn
_atom_site_refinement_flags_adp
_atom_site_refinement_flags_occupancy
C13 C 0.1297(2) 0.7967(4) 0.8358(6) 0.053(2) Uani 1 1 d . U .
H13 H 0.1421 0.7617 0.8756 0.063 Uiso 1 1 calc R U .
C14 C 0.1020(3) 0.8411(4) 0.6821(6) 0.068(3) Uani 1 1 d . U .
H14 H 0.0952 0.8386 0.6130 0.081 Uiso 1 1 calc R U .
C16 C 0.0951(3) 0.8979(4) 0.7294(6) 0.063(3) Uani 1 1 d . U .
H16 H 0.0824 0.9334 0.6914 0.076 Uiso 1 1 calc R U .
C11 C 0.12558(19) 0.7229(4) 0.6868(5) 0.0347(17) Uani 1 1 d . U .
C4 C 0.2957(3) 0.5000 0.9619(9) 0.051(3) Uani 1 2 d S TU P
H4 H 0.2763 0.5000 0.9902 0.062 Uiso 1 2 calc R U P
C5 C 0.3530(3) 0.5000 0.8898(9) 0.050(3) Uani 1 2 d S TU P
H5 H 0.3730 0.5000 0.8643 0.061 Uiso 1 2 calc R U P
C12 C 0.1191(2) 0.7870(4) 0.7355(5) 0.0398(19) Uani 1 1 d . U .
C23 C 0.0892(2) 0.2124(4) 0.2042(6) 0.043(2) Uani 1 1 d . U .
C26 C 0.0756(2) 0.1567(4) 0.1345(6) 0.0394(19) Uani 1 1 d . U .
C20 C -0.0303(2) 0.5000 0.6150(7) 0.030(2) Uani 1 2 d S TU P
C6 C 0.3285(3) 0.5000 1.0202(8) 0.043(3) Uani 1 2 d S TU P
H6 H 0.3308 0.5000 1.0888 0.052 Uiso 1 2 calc R U P
C2 C 0.2910(3) 0.5000 0.8600(9) 0.044(3) Uani 1 2 d S TU P
C3 C 0.3209(3) 0.5000 0.8258(8) 0.047(3) Uani 1 2 d S TU P
H3 H 0.3192 0.5000 0.7574 0.056 Uiso 1 2 calc R U P
C17 C 0.0618(2) 0.4446(5) 0.6499(8) 0.064(3) Uani 1 1 d . U .
H17 H 0.0736 0.4022 0.6571 0.076 Uiso 1 1 calc R U .
C18 C 0.0264(2) 0.4431(5) 0.6312(8) 0.067(3) Uani 1 1 d . U .
H18 H 0.0148 0.4008 0.6175 0.081 Uiso 1 1 calc R U .
C24 C 0.1224(2) 0.2343(5) 0.2182(7) 0.065(3) Uani 1 1 d . U .
H24 H 0.1374 0.2146 0.1827 0.078 Uiso 1 1 calc R U .
C22 C 0.0681(2) 0.2453(5) 0.2546(7) 0.066(3) Uani 1 1 d . U .
H22 H 0.0446 0.2324 0.2459 0.079 Uiso 1 1 calc R U .
C19 C 0.0080(2) 0.5000 0.6317(7) 0.030(2) Uani 1 2 d S TU P
C25 C 0.1339(2) 0.2858(5) 0.2852(7) 0.070(3) Uani 1 1 d . U .
H25 H 0.1573 0.2992 0.2965 0.084 Uiso 1 1 calc R U .
C9 C 0.1485(3) 0.5000 1.0602(8) 0.039(3) Uani 1 2 d S TU P
C8 C 0.1514(4) 0.4442(6) 1.0110(8) 0.112(4) Uani 1 1 d . U .
H8 H 0.1557 0.4020 1.0446 0.135 Uiso 1 1 calc R U .
C7 C 0.1481(4) 0.4461(6) 0.9054(8) 0.110(4) Uani 1 1 d . U .
H7 H 0.1481 0.4039 0.8726 0.132 Uiso 1 1 calc R U .
C21 C 0.0820(2) 0.2975(5) 0.3185(7) 0.067(3) Uani 1 1 d . U .
H21 H 0.0672 0.3201 0.3523 0.080 Uiso 1 1 calc R U .
C28 C 0.0216(3) 0.0000 0.2679(10) 0.085(5) Uani 1 2 d DS TU P
H28A H 0.0281 -0.0451 0.2960 0.127 Uiso 0.5 1 calc R U P
H28B H 0.0257 0.0342 0.3201 0.127 Uiso 0.5 1 calc R U P
H28C H 0.0355 0.0110 0.2211 0.127 Uiso 0.5 1 calc R U P
C27 C -0.0175(2) 0.0000 0.2145(7) 0.025(2) Uani 1 2 d DS TU P
C15 C 0.1225(2) 0.8558(4) 0.8778(6) 0.050(2) Uani 1 1 d . U .
H15 H 0.1301 0.8606 0.9466 0.060 Uiso 1 1 calc R U .
C1 C 0.2576(3) 0.5000 0.7928(8) 0.044(3) Uani 1 2 d S TU P
Cd1 Cd 0.14263(2) 0.5000 0.68679(5) 0.02060(18) Uani 1 2 d S TU P
Cd3 Cd 0.0000 0.0000 0.0000 0.0273(2) Uani 1 4 d S TU P
Cd2 Cd 0.13513(2) 0.40686(2) 0.43848(3) 0.02415(15) Uani 1 1 d . U .
Cd4 Cd 0.08573(2) 1.0000 0.90764(5) 0.02357(18) Uani 1 2 d S TU P
N9 N 0.13818(14) 0.6208(3) 0.6678(4) 0.0286(13) Uani 1 1 d . U .
N10 N 0.13682(15) 0.6666(3) 0.7358(4) 0.0321(14) Uani 1 1 d . U .
N11 N 0.12818(16) 0.6488(3) 0.5804(4) 0.0326(14) Uani 1 1 d . U .
N12 N 0.12027(18) 0.7146(3) 0.5909(5) 0.0470(17) Uani 1 1 d . U .
N13 N 0.10520(17) 0.9070(3) 0.8267(4) 0.0379(15) Uani 1 1 d . U .
N19 N 0.04333(15) 0.0809(3) 0.0548(5) 0.0381(15) Uani 1 1 d . U .
N17 N 0.11397(17) 0.3174(3) 0.3345(5) 0.0415(16) Uani 1 1 d . U .
N8 N 0.14723(17) 0.5329(3) 1.3036(4) 0.0403(16) Uani 1 1 d . U .
N7 N 0.14845(19) 0.5549(4) 1.2153(4) 0.0511(18) Uani 1 1 d . U .
N20 N 0.07260(15) 0.0806(3) 0.0262(4) 0.0354(14) Uani 1 1 d . U .
N18 N 0.04435(16) 0.1289(3) 0.1240(5) 0.0442(17) Uani 1 1 d . U .
N21 N 0.09362(15) 0.1285(3) 0.0756(5) 0.0423(16) Uani 1 1 d . U .
N16 N -0.08161(14) 0.4662(3) 0.5923(4) 0.0283(13) Uani 1 1 d . U .
N15 N -0.04913(14) 0.4441(3) 0.6069(4) 0.0359(14) Uani 1 1 d . U .
N5 N 0.35676(19) 0.5000 0.9889(6) 0.0301(19) Uani 1 2 d S TU P
N3 N 0.2271(2) 0.5000 0.8173(6) 0.043(2) Uani 1 2 d S TU P
N4 N 0.2536(3) 0.5000 0.6959(8) 0.073(3) Uani 1 2 d S TU P
N14 N 0.0802(2) 0.5000 0.6585(6) 0.035(2) Uani 1 2 d S TU P
N1 N 0.2031(2) 0.5000 0.7305(7) 0.046(2) Uani 1 2 d S TU P
N6 N 0.1453(2) 0.5000 0.8545(6) 0.040(2) Uani 1 2 d S TU P
N2 N 0.2183(3) 0.5000 0.6602(8) 0.069(3) Uani 1 2 d S TU P
O1 O 0.15295(15) 0.5000 0.5316(4) 0.0204(13) Uani 1 2 d S TU P
O3 O -0.02529(18) 0.0000 0.1309(6) 0.0468(19) Uani 1 2 d DS TU P
O4 O -0.0379(3) 0.0000 0.2709(7) 0.087(3) Uani 1 2 d S TU P
O2 O 0.1939(2) 0.3558(4) 0.4726(5) 0.113(3) Uani 1 1 d . U .
C10 C 0.1483(3) 0.5000 1.1626(6) 0.028(2) Uani 1 2 d S TU P

loop_
_atom_site_aniso_label
_atom_site_aniso_U_11
_atom_site_aniso_U_22
_atom_site_aniso_U_33
_atom_site_aniso_U_23
_atom_site_aniso_U_13
_atom_site_aniso_U_12
C13 0.073(5) 0.043(4) 0.037(4) -0.003(4) 0.004(4) 0.018(4)
C14 0.112(7) 0.045(5) 0.039(4) -0.001(4) 0.002(5) 0.026(5)
C16 0.108(7) 0.039(5) 0.037(4) 0.000(4) 0.006(5) 0.021(4)
C11 0.039(4) 0.032(4) 0.035(4) -0.002(3) 0.012(3) 0.004(3)
C4 0.042(6) 0.067(7) 0.051(6) 0.000 0.021(5) 0.000
C5 0.045(6) 0.063(7) 0.048(6) 0.000 0.022(5) 0.000
C12 0.054(5) 0.033(4) 0.034(4) -0.006(3) 0.013(4) 0.006(3)
C23 0.048(5) 0.034(4) 0.049(4) -0.018(4) 0.014(4) -0.013(3)
C26 0.046(4) 0.028(4) 0.049(4) -0.012(3) 0.020(4) -0.013(3)
C20 0.023(5) 0.035(5) 0.031(5) 0.000 0.006(4) 0.000
C6 0.041(6) 0.061(6) 0.029(5) 0.000 0.011(5) 0.000
C2 0.030(5) 0.055(6) 0.049(6) 0.000 0.011(5) 0.000
C3 0.038(6) 0.065(6) 0.034(5) 0.000 0.000(5) 0.000
C17 0.036(4) 0.049(5) 0.109(7) 0.003(5) 0.025(5) -0.001(4)
C18 0.037(5) 0.049(5) 0.119(7) -0.010(5) 0.022(5) -0.009(4)
C24 0.056(5) 0.059(5) 0.084(6) -0.045(5) 0.027(5) -0.012(4)
C22 0.050(5) 0.067(5) 0.087(6) -0.051(5) 0.027(5) -0.019(4)
C19 0.027(5) 0.032(5) 0.031(5) 0.000 0.007(4) 0.000
C25 0.056(5) 0.073(6) 0.084(6) -0.039(5) 0.020(5) -0.012(5)
C9 0.056(6) 0.032(5) 0.034(5) 0.000 0.020(5) 0.000
C8 0.202(9) 0.070(6) 0.065(6) -0.002(5) 0.030(6) 0.005(7)
C7 0.198(9) 0.072(6) 0.063(6) -0.009(5) 0.037(6) 0.002(7)
C21 0.065(5) 0.066(5) 0.081(6) -0.048(5) 0.040(5) -0.022(4)
C28 0.059(7) 0.137(12) 0.047(8) 0.000 -0.010(6) 0.000
C27 0.015(4) 0.015(4) 0.047(5) 0.000 0.015(4) 0.000
C15 0.070(5) 0.047(5) 0.032(4) -0.015(4) 0.010(4) 0.013(4)
C1 0.019(5) 0.071(7) 0.035(5) 0.000 -0.009(4) 0.000
Cd1 0.0243(4) 0.0229(4) 0.0150(3) 0.000 0.0054(3) 0.000
Cd3 0.0204(5) 0.0221(5) 0.0366(6) 0.000 0.0011(5) 0.000
Cd2 0.0352(3) 0.0193(3) 0.0179(3) -0.0029(2) 0.0061(2) -0.0022(2)
Cd4 0.0274(4) 0.0187(3) 0.0243(4) 0.000 0.0054(3) 0.000
N9 0.035(3) 0.023(3) 0.027(3) -0.005(3) 0.004(3) 0.004(2)
N10 0.047(4) 0.026(3) 0.023(3) -0.009(3) 0.008(3) -0.004(3)
N11 0.054(4) 0.021(3) 0.025(3) -0.001(2) 0.014(3) 0.004(3)
N12 0.078(5) 0.032(3) 0.030(3) -0.006(3) 0.012(3) 0.014(3)
N13 0.058(4) 0.021(3) 0.035(3) -0.005(3) 0.010(3) 0.009(3)
N19 0.032(3) 0.029(3) 0.055(4) -0.014(3) 0.013(3) -0.008(3)
N17 0.050(4) 0.035(3) 0.044(4) -0.020(3) 0.022(3) -0.013(3)
N8 0.068(4) 0.037(3) 0.021(3) -0.001(2) 0.022(3) 0.006(3)
N7 0.080(5) 0.053(4) 0.023(3) 0.002(3) 0.019(3) 0.007(4)
N20 0.036(3) 0.030(3) 0.042(3) -0.014(3) 0.011(3) -0.004(3)
N18 0.041(4) 0.040(4) 0.055(4) -0.020(3) 0.019(3) -0.009(3)
N21 0.035(3) 0.036(3) 0.058(4) -0.026(3) 0.015(3) -0.017(3)
N16 0.023(3) 0.028(3) 0.033(3) 0.001(2) 0.004(3) -0.004(2)
N15 0.024(3) 0.039(3) 0.045(4) 0.003(3) 0.008(3) 0.000(3)
N5 0.020(4) 0.038(4) 0.030(4) 0.000 0.002(3) 0.000
N3 0.035(5) 0.061(5) 0.030(5) 0.000 0.006(4) 0.000
N4 0.040(6) 0.120(8) 0.059(6) 0.000 0.012(5) 0.000
N14 0.031(4) 0.037(5) 0.039(5) 0.000 0.012(4) 0.000
N1 0.028(5) 0.069(6) 0.043(5) 0.000 0.012(4) 0.000
N6 0.057(5) 0.036(4) 0.029(4) 0.000 0.016(4) 0.000
N2 0.038(5) 0.117(8) 0.048(6) 0.000 0.004(5) 0.000
O1 0.031(3) 0.018(3) 0.013(3) 0.000 0.006(3) 0.000
O3 0.024(4) 0.048(4) 0.069(5) 0.000 0.013(4) 0.000
O4 0.083(7) 0.113(8) 0.076(7) 0.000 0.037(5) 0.000
O2 0.171(7) 0.095(6) 0.075(5) -0.026(4) 0.036(5) 0.054(5)
C10 0.048(5) 0.030(5) 0.009(4) 0.000 0.014(4) 0.000

loop_
_atom_type_symbol
_atom_type_description
_atom_type_scat_dispersion_real
_atom_type_scat_dispersion_imag
_atom_type_scat_source
C C 0.0033 0.0016 'International Tables Vol C Tables 4.2.6.8 and 6.1.1.4'
H H 0.0000 0.0000 'International Tables Vol C Tables 4.2.6.8 and 6.1.1.4'
Cd Cd -0.8075 1.2024 'International Tables Vol C Tables 4.2.6.8 and 6.1.1.4'
N N 0.0061 0.0033 'International Tables Vol C Tables 4.2.6.8 and 6.1.1.4'
O O 0.0106 0.0060 'International Tables Vol C Tables 4.2.6.8 and 6.1.1.4'

loop_
_geom_angle_atom_site_label_1
_geom_angle_atom_site_label_2
_geom_angle_atom_site_label_3
_geom_angle
_geom_angle_site_symmetry_1
_geom_angle_site_symmetry_3
C15 C13 C12 120.9(8) . .
C15 C13 H13 119.5 . .
C12 C13 H13 119.5 . .
C16 C14 C12 119.6(8) . .
C16 C14 H14 120.2 . .
C12 C14 H14 120.2 . .
N13 C16 C14 124.1(8) . .
N13 C16 H16 117.9 . .
C14 C16 H16 117.9 . .
N10 C11 N12 112.4(6) . .
N10 C11 C12 122.7(7) . .
N12 C11 C12 124.8(7) . .
C6 C4 C2 119.4(11) . .
C6 C4 H4 120.3 . .
C2 C4 H4 120.3 . .
N5 C5 C3 122.0(10) . .
N5 C5 H5 119.0 . .
C3 C5 H5 119.0 . .
C14 C12 C13 116.1(7) . .
C14 C12 C11 121.1(7) . .
C13 C12 C11 122.8(7) . .
C24 C23 C22 117.9(7) . .
C24 C23 C26 121.3(7) . .
C22 C23 C26 120.8(7) . .
N21 C26 N18 112.7(6) . .
N21 C26 C23 123.3(7) . .
N18 C26 C23 123.9(7) . .
N15 C20 N15 112.6(9) 6_565 .
N15 C20 C19 123.7(4) 6_565 .
N15 C20 C19 123.7(4) . .
N5 C6 C4 125.2(11) . .
N5 C6 H6 117.4 . .
C4 C6 H6 117.4 . .
C3 C2 C4 116.0(11) . .
C3 C2 C1 120.7(11) . .
C4 C2 C1 123.3(10) . .
C5 C3 C2 120.8(11) . .
C5 C3 H3 119.6 . .
C2 C3 H3 119.6 . .
N14 C17 C18 124.6(9) . .
N14 C17 H17 117.7 . .
C18 C17 H17 117.7 . .
C19 C18 C17 121.5(9) . .
C19 C18 H18 119.3 . .
C17 C18 H18 119.3 . .
C23 C24 C25 118.9(8) . .
C23 C24 H24 120.6 . .
C25 C24 H24 120.6 . .
C23 C22 C21 118.6(8) . .
C23 C22 H22 120.7 . .
C21 C22 H22 120.7 . .
C18 C19 C18 113.2(10) 6_565 .
C18 C19 C20 122.9(5) 6_565 .
C18 C19 C20 122.9(5) . .
N17 C25 C24 123.8(9) . .
N17 C25 H25 118.1 . .
C24 C25 H25 118.1 . .
C8 C9 C8 112.7(13) 6_565 .
C8 C9 C10 123.2(7) 6_565 .
C8 C9 C10 123.2(7) . .
C9 C8 C7 121.1(11) . .
C9 C8 H8 119.5 . .
C7 C8 H8 119.5 . .
N6 C7 C8 124.8(11) . .
N6 C7 H7 117.6 . .
C8 C7 H7 117.6 . .
N17 C21 C22 123.9(8) . .
N17 C21 H21 118.1 . .
C22 C21 H21 118.1 . .
C27 C28 H28A 109.5 . .
C27 C28 H28B 109.5 . .
H28A C28 H28B 109.5 . .
C27 C28 H28C 109.5 . .
H28A C28 H28C 109.5 . .
H28B C28 H28C 109.5 . .
O3 C27 O4 125.9(9) . .
O3 C27 C28 119.6(9) . .
O4 C27 C28 114.5(10) . .
N13 C15 C13 122.9(7) . .
N13 C15 H15 118.6 . .
C13 C15 H15 118.6 . .
N4 C1 N3 111.6(10) . .
N4 C1 C2 122.5(11) . .
N3 C1 C2 125.9(11) . .
O1 Cd1 N6 167.5(3) . .
O1 Cd1 N1 81.2(3) . .
N6 Cd1 N1 86.3(3) . .
O1 Cd1 N9 85.36(13) . 6_565
N6 Cd1 N9 95.62(13) . 6_565
N1 Cd1 N9 94.26(14) . 6_565
O1 Cd1 N9 85.36(14) . .
N6 Cd1 N9 95.62(13) . .
N1 Cd1 N9 94.26(14) . .
N9 Cd1 N9 166.3(3) 6_565 .
O1 Cd1 N14 104.4(2) . .
N6 Cd1 N14 88.1(3) . .
N1 Cd1 N14 174.4(3) . .
N9 Cd1 N14 86.28(14) 6_565 .
N9 Cd1 N14 86.28(14) . .
O3 Cd3 O3 180.0 5 .
O3 Cd3 N19 99.5(2) 5 5
O3 Cd3 N19 80.5(2) . 5
O3 Cd3 N19 80.5(2) 5 6
O3 Cd3 N19 99.5(2) . 6
N19 Cd3 N19 94.5(3) 5 6
O3 Cd3 N19 99.5(2) 5 2
O3 Cd3 N19 80.5(2) . 2
N19 Cd3 N19 85.5(3) 5 2
N19 Cd3 N19 180.0(3) 6 2
O3 Cd3 N19 80.5(2) 5 .
O3 Cd3 N19 99.5(2) . .
N19 Cd3 N19 180.0 5 .
N19 Cd3 N19 85.5(3) 6 .
N19 Cd3 N19 94.5(3) 2 .
O1 Cd2 N17 175.4(2) . .
O1 Cd2 N11 88.10(18) . 6_565
N17 Cd2 N11 95.0(2) . 6_565
O1 Cd2 N16 81.77(19) . 2_556
N17 Cd2 N16 94.5(2) . 2_556
N11 Cd2 N16 95.9(2) 6_565 2_556
O1 Cd2 N8 88.05(19) . 6_564
N17 Cd2 N8 89.1(2) . 6_564
N11 Cd2 N8 174.6(2) 6_565 6_564
N16 Cd2 N8 87.3(2) 2_556 6_564
O1 Cd2 O2 93.4(2) . .
N17 Cd2 O2 90.2(2) . .
N11 Cd2 O2 86.7(2) 6_565 .
N16 Cd2 O2 174.4(2) 2_556 .
N8 Cd2 O2 89.8(3) 6_564 .
O3 Cd4 N13 108.9(2) 5_566 6_575
O3 Cd4 N13 108.9(2) 5_566 .
N13 Cd4 N13 100.3(3) 6_575 .
O3 Cd4 N5 157.1(3) 5_566 7_567
N13 Cd4 N5 85.3(2) 6_575 7_567
N13 Cd4 N5 85.3(2) . 7_567
O3 Cd4 N20 77.6(2) 5_566 1_566
N13 Cd4 N20 88.7(2) 6_575 1_566
N13 Cd4 N20 166.2(2) . 1_566
N5 Cd4 N20 85.0(2) 7_567 1_566
O3 Cd4 N20 77.6(2) 5_566 6_566
N13 Cd4 N20 166.2(2) 6_575 6_566
N13 Cd4 N20 88.7(2) . 6_566
N5 Cd4 N20 85.0(2) 7_567 6_566
N20 Cd4 N20 80.7(3) 1_566 6_566
N11 N9 N10 109.7(5) . .
N11 N9 Cd1 121.1(4) . .
N10 N9 Cd1 127.4(4) . .
N9 N10 C11 104.8(6) . .
N9 N11 N12 108.9(5) . .
N9 N11 Cd2 121.9(4) . 6_565
N12 N11 Cd2 128.1(4) . 6_565
C11 N12 N11 104.1(6) . .
C15 N13 C16 116.3(7) . .
C15 N13 Cd4 120.5(5) . .
C16 N13 Cd4 122.5(5) . .
N20 N19 N18 110.2(5) . .
N20 N19 Cd3 122.2(4) . .
N18 N19 Cd3 127.4(4) . .
C21 N17 C25 116.9(7) . .
C21 N17 Cd2 122.2(5) . .
C25 N17 Cd2 120.8(6) . .
N8 N8 N7 109.0(4) 6_565 .
N8 N8 Cd2 119.78(14) 6_565 6_566
N7 N8 Cd2 130.1(5) . 6_566
C10 N7 N8 105.5(6) . .
N19 N20 N21 109.1(5) . .
N19 N20 Cd4 123.9(4) . 1_544
N21 N20 Cd4 126.9(4) . 1_544
C26 N18 N19 103.5(6) . .
C26 N21 N20 104.5(6) . .
N16 N16 N15 108.9(3) 6_565 .
N16 N16 Cd2 119.28(13) 6_565 2_556
N15 N16 Cd2 131.8(4) . 2_556
C20 N15 N16 104.8(6) . .
C6 N5 C5 116.6(9) . .
C6 N5 Cd4 124.8(7) . 7_567
C5 N5 Cd4 118.6(7) . 7_567
C1 N3 N1 104.9(8) . .
C1 N4 N2 103.6(10) . .
C17 N14 C17 113.2(10) . 6_565
C17 N14 Cd1 123.4(5) . .
C17 N14 Cd1 123.4(5) 6_565 .
N2 N1 N3 109.7(8) . .
N2 N1 Cd1 116.2(7) . .
N3 N1 Cd1 134.1(7) . .
C7 N6 C7 113.1(13) 6_565 .
C7 N6 Cd1 123.2(6) 6_565 .
C7 N6 Cd1 123.2(6) . .
N1 N2 N4 110.3(10) . .
Cd2 O1 Cd2 107.7(2) 6_565 .
Cd2 O1 Cd1 116.41(16) 6_565 .
Cd2 O1 Cd1 116.42(16) . .
C27 O3 Cd3 139.4(7) . .
C27 O3 Cd4 104.8(6) . 5_566
Cd3 O3 Cd4 115.8(3) . 5_566
N7 C10 N7 111.0(8) 6_565 .
N7 C10 C9 124.5(4) 6_565 .
N7 C10 C9 124.5(4) . .

loop_
_geom_bond_atom_site_label_1
_geom_bond_atom_site_label_2
_geom_bond_distance
_geom_bond_site_symmetry_2
C13 C15 1.336(10) .
C13 C12 1.360(10) .
C13 H13 0.9300 .
C14 C16 1.332(11) .
C14 C12 1.356(11) .
C14 H14 0.9300 .
C16 N13 1.320(10) .
C16 H16 0.9300 .
C11 N10 1.298(9) .
C11 N12 1.301(9) .
C11 C12 1.454(10) .
C4 C6 1.345(15) .
C4 C2 1.375(15) .
C4 H4 0.9300 .
C5 N5 1.340(13) .
C5 C3 1.354(15) .
C5 H5 0.9300 .
C23 C24 1.334(11) .
C23 C22 1.354(11) .
C23 C26 1.455(10) .
C26 N21 1.309(9) .
C26 N18 1.310(9) .
C20 N15 1.291(7) 6_565
C20 N15 1.291(7) .
C20 C19 1.460(13) .
C6 N5 1.275(12) .
C6 H6 0.9300 .
C2 C3 1.356(14) .
C2 C1 1.414(14) .
C3 H3 0.9300 .
C17 N14 1.277(9) .
C17 C18 1.345(11) .
C17 H17 0.9300 .
C18 C19 1.310(10) .
C18 H18 0.9300 .
C24 C25 1.356(11) .
C24 H24 0.9300 .
C22 C21 1.362(11) .
C22 H22 0.9300 .
C19 C18 1.310(10) 6_565
C25 N17 1.298(10) .
C25 H25 0.9300 .
C9 C8 1.288(12) 6_565
C9 C8 1.288(12) .
C9 C10 1.415(13) .
C8 C7 1.433(14) .
C8 H8 0.9300 .
C7 N6 1.242(12) .
C7 H7 0.9300 .
C21 N17 1.277(10) .
C21 H21 0.9300 .
C28 C27 1.531(8) .
C28 H28A 0.9600 .
C28 H28B 0.9600 .
C28 H28C 0.9600 .
C27 O3 1.121(8) .
C27 O4 1.238(12) .
C15 N13 1.304(9) .
C15 H15 0.9300 .
C1 N4 1.309(14) .
C1 N3 1.311(13) .
Cd1 O1 2.271(5) .
Cd1 N6 2.292(8) .
Cd1 N1 2.299(8) .
Cd1 N9 2.339(5) 6_565
Cd1 N9 2.339(5) .
Cd1 N14 2.377(8) .
Cd3 O3 2.254(8) 5
Cd3 O3 2.254(8) .
Cd3 N19 2.293(6) 5
Cd3 N19 2.293(6) 6
Cd3 N19 2.293(6) 2
Cd3 N19 2.293(6) .
Cd2 O1 2.219(3) .
Cd2 N17 2.268(6) .
Cd2 N11 2.303(5) 6_565
Cd2 N16 2.331(5) 2_556
Cd2 N8 2.333(5) 6_564
Cd2 O2 2.439(8) .
Cd4 O3 2.296(7) 5_566
Cd4 N13 2.328(6) 6_575
Cd4 N13 2.328(5) .
Cd4 N5 2.362(8) 7_567
Cd4 N20 2.395(5) 1_566
Cd4 N20 2.395(6) 6_566
N9 N11 1.294(7) .
N9 N10 1.298(7) .
N11 N12 1.318(8) .
N11 Cd2 2.303(5) 6_565
N19 N20 1.295(8) .
N19 N18 1.322(8) .
N8 N8 1.265(11) 6_565
N8 N7 1.302(8) .
N8 Cd2 2.333(5) 6_566
N7 C10 1.281(8) .
N20 N21 1.314(7) .
N20 Cd4 2.395(5) 1_544
N16 N16 1.302(10) 6_565
N16 N15 1.308(7) .
N16 Cd2 2.331(5) 2_556
N5 Cd4 2.362(7) 7_567
N3 N1 1.335(12) .
N4 N2 1.353(13) .
N14 C17 1.277(9) 6_565
N1 N2 1.249(12) .
N6 C7 1.242(12) 6_565
O1 Cd2 2.218(3) 6_565
O3 Cd4 2.296(7) 5_566
C10 N7 1.281(8) 6_565

loop_
_geom_torsion_atom_site_label_1
_geom_torsion_atom_site_label_2
_geom_torsion_atom_site_label_3
_geom_torsion_atom_site_label_4
_geom_torsion
_geom_torsion_site_symmetry_1
_geom_torsion_site_symmetry_4
C12 C14 C16 N13 3.1(17) . .
C16 C14 C12 C13 -3.3(14) . .
C16 C14 C12 C11 177.0(9) . .
C15 C13 C12 C14 2.0(14) . .
C15 C13 C12 C11 -178.4(8) . .
N10 C11 C12 C14 -169.1(8) . .
N12 C11 C12 C14 9.4(13) . .
N10 C11 C12 C13 11.3(12) . .
N12 C11 C12 C13 -170.2(8) . .
C24 C23 C26 N21 -5.8(13) . .
C22 C23 C26 N21 172.0(9) . .
C24 C23 C26 N18 173.8(9) . .
C22 C23 C26 N18 -8.3(13) . .
C2 C4 C6 N5 0.000(4) . .
C6 C4 C2 C3 0.000(4) . .
C6 C4 C2 C1 180.000(4) . .
N5 C5 C3 C2 0.000(4) . .
C4 C2 C3 C5 0.000(4) . .
C1 C2 C3 C5 180.000(3) . .
N14 C17 C18 C19 -8.2(18) . .
C22 C23 C24 C25 3.1(15) . .
C26 C23 C24 C25 -179.0(9) . .
C24 C23 C22 C21 -1.5(15) . .
C26 C23 C22 C21 -179.5(9) . .
C17 C18 C19 C18 13.4(19) . 6_565
C17 C18 C19 C20 -177.8(9) . .
N15 C20 C19 C18 -6.2(16) 6_565 6_565
N15 C20 C19 C18 173.9(10) . 6_565
N15 C20 C19 C18 -173.9(10) 6_565 .
N15 C20 C19 C18 6.2(16) . .
C23 C24 C25 N17 -2.8(17) . .
C8 C9 C8 C7 -16(2) 6_565 .
C10 C9 C8 C7 173.9(12) . .
C9 C8 C7 N6 6(2) . .
C23 C22 C21 N17 -0.6(17) . .
C12 C13 C15 N13 -0.1(14) . .
C3 C2 C1 N4 0.000(3) . .
C4 C2 C1 N4 180.000(3) . .
C3 C2 C1 N3 180.000(3) . .
C4 C2 C1 N3 0.000(4) . .
N11 N9 N10 C11 0.3(8) . .
Cd1 N9 N10 C11 -164.2(5) . .
N12 C11 N10 N9 -0.8(9) . .
C12 C11 N10 N9 177.9(7) . .
N10 N9 N11 N12 0.4(8) . .
Cd1 N9 N11 N12 166.0(5) . .
N10 N9 N11 Cd2 169.5(4) . 6_565
Cd1 N9 N11 Cd2 -24.9(7) . 6_565
N10 C11 N12 N11 1.1(9) . .
C12 C11 N12 N11 -177.6(7) . .
N9 N11 N12 C11 -0.9(8) . .
Cd2 N11 N12 C11 -169.1(5) 6_565 .
C13 C15 N13 C16 -0.4(13) . .
C13 C15 N13 Cd4 169.8(7) . .
C14 C16 N13 C15 -1.1(15) . .
C14 C16 N13 Cd4 -171.1(8) . .
C22 C21 N17 C25 1.0(15) . .
C22 C21 N17 Cd2 178.2(8) . .
C24 C25 N17 C21 0.7(15) . .
C24 C25 N17 Cd2 -176.6(8) . .
N8 N8 N7 C10 1.6(8) 6_565 .
Cd2 N8 N7 C10 -165.9(6) 6_566 .
N18 N19 N20 N21 -0.1(9) . .
Cd3 N19 N20 N21 -174.5(5) . .
N18 N19 N20 Cd4 177.0(5) . 1_544
Cd3 N19 N20 Cd4 2.6(8) . 1_544
N21 C26 N18 N19 0.2(9) . .
C23 C26 N18 N19 -179.5(7) . .
N20 N19 N18 C26 -0.1(8) . .
Cd3 N19 N18 C26 173.9(5) . .
N18 C26 N21 N20 -0.3(9) . .
C23 C26 N21 N20 179.4(7) . .
N19 N20 N21 C26 0.2(8) . .
Cd4 N20 N21 C26 -176.7(5) 1_544 .
N15 C20 N15 N16 0.3(11) 6_565 .
C19 C20 N15 N16 -179.7(8) . .
N16 N16 N15 C20 -0.2(7) 6_565 .
Cd2 N16 N15 C20 176.7(6) 2_556 .
C4 C6 N5 C5 0.000(4) . .
C4 C6 N5 Cd4 180.000(3) . 7_567
C3 C5 N5 C6 0.000(4) . .
C3 C5 N5 Cd4 180.000(2) . 7_567
N4 C1 N3 N1 0.000(2) . .
C2 C1 N3 N1 180.000(3) . .
N3 C1 N4 N2 0.000(2) . .
C2 C1 N4 N2 180.000(3) . .
C18 C17 N14 C17 1.6(19) . 6_565
C18 C17 N14 Cd1 -178.1(8) . .
C1 N3 N1 N2 0.000(2) . .
C1 N3 N1 Cd1 180.000(2) . .
C8 C7 N6 C7 5(3) . 6_565
C8 C7 N6 Cd1 177.2(10) . .
N3 N1 N2 N4 0.000(3) . .
Cd1 N1 N2 N4 180.000(2) . .
C1 N4 N2 N1 0.000(3) . .
O4 C27 O3 Cd3 180.000(1) . .
C28 C27 O3 Cd3 0.000(1) . .
O4 C27 O3 Cd4 0.000(0) . 5_566
C28 C27 O3 Cd4 180.000(0) . 5_566
N8 N7 C10 N7 -2.6(13) . 6_565
N8 N7 C10 C9 178.5(9) . .
C8 C9 C10 N7 -173.8(12) 6_565 6_565
C8 C9 C10 N7 -4.9(19) . 6_565
C8 C9 C10 N7 4.9(19) 6_565 .
C8 C9 C10 N7 173.8(12) . .

loop_
_platon_squeeze_void_nr
_platon_squeeze_void_average_x
_platon_squeeze_void_average_y
_platon_squeeze_void_average_z
_platon_squeeze_void_volume
_platon_squeeze_void_count_electrons
_platon_squeeze_void_content
1 -0.023 0.159 -0.107 5569 1141 ' '
